data_4022464
loop_
_publ_author_name
'Jan K. Eberhardt'
'Roland Fr\"ohlich'
'Ernst-Ulrich W\"urthwein'

_publ_section_title
;
 N-Acylamidine Palladium(II) Complexes. Synthesis, Structures,
 and Catalytic Activity for Suzuki-Miyaura Cross-Coupling
 Reactions: Experiments and DFT Calculations
;
_journal_name_full 'Journal of Organic Chemistry'
_journal_page_first 6690
_journal_page_last 6694
_journal_paper_doi 10.1021/jo034455t
_journal_volume 68
_journal_year 2003
_chemical_formula_sum 'C19 H22 N2 O'
_chemical_formula_weight 294.39
_chemical_name_systematic
; 
 ? 
;
_space_group_IT_number 14
_symmetry_cell_setting monoclinic
_symmetry_space_group_name_Hall '-P 2ybc'
_symmetry_space_group_name_H-M 'P 1 21/c 1'
_atom_sites_solution_hydrogens 'at N5 from difmap, other geom'
_atom_sites_solution_primary direct
_atom_sites_solution_secondary difmap
_audit_creation_method SHELXL-97
_cell_angle_alpha 90.00
_cell_angle_beta 106.88(2)
_cell_angle_gamma 90.00
_cell_formula_units_Z 4
_cell_length_a 10.315(2)
_cell_length_b 10.086(1)
_cell_length_c 17.440(3)
_cell_measurement_reflns_used 25
_cell_measurement_temperature 223(2)
_cell_measurement_theta_max 46.74
_cell_measurement_theta_min 40.22
_cell_volume 1736.2(5)
_computing_cell_refinement 'Express (Nonius B.V., 1994)'
_computing_data_collection 'Express (Nonius B.V., 1994)'
_computing_data_reduction 'MolEN (Fair, 1990)'
_computing_molecular_graphics 'Diamond (Brandenburg, 1997)'
_computing_publication_material 'SHELXL-97 (Sheldrick, 1997)'
_computing_structure_refinement 'SHELXL-97 (Sheldrick, 1997)'
_computing_structure_solution 'SHELXS-97 (Sheldrick, 1990)'
_diffrn_ambient_temperature 223(2)
_diffrn_measured_fraction_theta_full 0.999
_diffrn_measured_fraction_theta_max 0.999
_diffrn_measurement_device_type 'Enraf Nonius CAD4'
_diffrn_measurement_method '\w/2\q scans'
_diffrn_radiation_monochromator graphite
_diffrn_radiation_source 'fine-focus sealed tube'
_diffrn_radiation_type CuK\a
_diffrn_radiation_wavelength 1.54178
_diffrn_reflns_av_R_equivalents 0.0211
_diffrn_reflns_av_sigmaI/netI 0.0318
_diffrn_reflns_limit_h_max 0
_diffrn_reflns_limit_h_min -12
_diffrn_reflns_limit_k_max 0
_diffrn_reflns_limit_k_min -12
_diffrn_reflns_limit_l_max 21
_diffrn_reflns_limit_l_min -20
_diffrn_reflns_number 3731
_diffrn_reflns_theta_full 74.27
_diffrn_reflns_theta_max 74.27
_diffrn_reflns_theta_min 4.48
_diffrn_standards_decay_% 1.8
_diffrn_standards_interval_count 250
_diffrn_standards_interval_time 120
_diffrn_standards_number 3
_exptl_absorpt_coefficient_mu 0.547
_exptl_absorpt_correction_T_max 0.9474
_exptl_absorpt_correction_T_min 0.8755
_exptl_absorpt_correction_type empirical
_exptl_absorpt_process_details 'via \y scan data'
_exptl_crystal_colour colourless
_exptl_crystal_density_diffrn 1.126
_exptl_crystal_density_method 'not measured'
_exptl_crystal_description pyramid
_exptl_crystal_F_000 632
_exptl_crystal_size_max 0.25
_exptl_crystal_size_mid 0.15
_exptl_crystal_size_min 0.10
_refine_diff_density_max 0.166
_refine_diff_density_min -0.193
_refine_diff_density_rms 0.042
_refine_ls_extinction_method none
_refine_ls_goodness_of_fit_ref 1.024
_refine_ls_hydrogen_treatment 'refined as riding atoms'
_refine_ls_matrix_type full
_refine_ls_number_parameters 206
_refine_ls_number_reflns 3530
_refine_ls_number_restraints 0
_refine_ls_restrained_S_all 1.024
_refine_ls_R_factor_all 0.0851
_refine_ls_R_factor_gt 0.0497
_refine_ls_shift/su_max 0.010
_refine_ls_shift/su_mean 0.000
_refine_ls_structure_factor_coef Fsqd
_refine_ls_weighting_details 'calc w=1/[\s^2^(Fo^2^)+(0.0730P)^2^+0.3448P] where P=(Fo^2^+2Fc^2^)/3'
_refine_ls_weighting_scheme calc
_refine_ls_wR_factor_gt 0.1289
_refine_ls_wR_factor_ref 0.1493
_reflns_number_gt 2425
_reflns_number_total 3530
_reflns_threshold_expression >2sigma(I)
_cod_data_source_file jo034455tsi20030709_093252.cif
_cod_data_source_block wue1646
_cod_original_sg_symbol_H-M 'P 21/c'
_cod_database_code 4022464

loop_
_symmetry_equiv_pos_as_xyz
'x, y, z'
'-x, y+1/2, -z+1/2'
'-x, -y, -z'
'x, -y-1/2, z-1/2'

loop_
_atom_site_label
_atom_site_type_symbol
_atom_site_fract_x
_atom_site_fract_y
_atom_site_fract_z
_atom_site_U_iso_or_equiv
_atom_site_adp_type
_atom_site_occupancy
_atom_site_symmetry_multiplicity
_atom_site_calc_flag
_atom_site_refinement_flags
O1 O 0.40406(12) 0.19693(13) 0.14518(8) 0.0565(4) Uani 1 1 d .
C2 C 0.29886(16) 0.13280(18) 0.13720(10) 0.0420(4) Uani 1 1 d .
C21 C 0.16939(16) 0.18171(17) 0.08071(10) 0.0399(4) Uani 1 1 d .
C22 C 0.04541(18) 0.12333(19) 0.07416(12) 0.0505(5) Uani 1 1 d .
H22 H 0.0406 0.0502 0.1067 0.061 Uiso 1 1 calc R
C23 C -0.07145(19) 0.1710(2) 0.02048(12) 0.0557(5) Uani 1 1 d .
H23 H -0.1545 0.1295 0.0170 0.067 Uiso 1 1 calc R
C24 C -0.06901(19) 0.27822(19) -0.02827(11) 0.0491(5) Uani 1 1 d .
C25 C 0.0549(2) 0.3372(2) -0.02097(13) 0.0603(6) Uani 1 1 d .
H25 H 0.0594 0.4108 -0.0532 0.072 Uiso 1 1 calc R
C26 C 0.17243(19) 0.2902(2) 0.03271(12) 0.0542(5) Uani 1 1 d .
H26 H 0.2553 0.3324 0.0366 0.065 Uiso 1 1 calc R
C27 C -0.1958(2) 0.3303(2) -0.08750(13) 0.0668(6) Uani 1 1 d .
H27A H -0.1738 0.4078 -0.1142 0.100 Uiso 1 1 calc R
H27B H -0.2610 0.3544 -0.0595 0.100 Uiso 1 1 calc R
H27C H -0.2341 0.2623 -0.1269 0.100 Uiso 1 1 calc R
N3 N 0.28681(14) 0.02316(15) 0.17950(9) 0.0453(4) Uani 1 1 d .
C4 C 0.39280(16) -0.04866(18) 0.21653(10) 0.0411(4) Uani 1 1 d .
C41 C 0.51387(16) -0.06827(17) 0.18702(10) 0.0399(4) Uani 1 1 d .
C42 C 0.49911(18) -0.08911(18) 0.10604(10) 0.0453(4) Uani 1 1 d .
H42 H 0.4120 -0.0906 0.0693 0.054 Uiso 1 1 calc R
C43 C 0.6117(2) -0.10772(19) 0.07918(12) 0.0527(5) Uani 1 1 d .
H43 H 0.6008 -0.1228 0.0245 0.063 Uiso 1 1 calc R
C44 C 0.7397(2) -0.1042(2) 0.13270(14) 0.0581(5) Uani 1 1 d .
H44 H 0.8162 -0.1161 0.1145 0.070 Uiso 1 1 calc R
C45 C 0.75524(19) -0.0832(2) 0.21290(14) 0.0604(5) Uani 1 1 d .
H45 H 0.8426 -0.0804 0.2493 0.072 Uiso 1 1 calc R
C46 C 0.64302(18) -0.0661(2) 0.24025(11) 0.0513(5) Uani 1 1 d .
H46 H 0.6545 -0.0529 0.2952 0.062 Uiso 1 1 calc R
N5 N 0.39430(15) -0.11709(16) 0.28167(9) 0.0464(4) Uani 1 1 d .
H5 H 0.466(2) -0.176(2) 0.3007(11) 0.056 Uiso 1 1 d .
C6 C 0.2984(2) -0.1030(2) 0.33032(12) 0.0577(5) Uani 1 1 d .
C61 C 0.1605(2) -0.1567(3) 0.28464(16) 0.0905(9) Uani 1 1 d .
H61A H 0.0996 -0.1497 0.3176 0.136 Uiso 1 1 calc R
H61B H 0.1690 -0.2490 0.2711 0.136 Uiso 1 1 calc R
H61C H 0.1245 -0.1058 0.2359 0.136 Uiso 1 1 calc R
C62 C 0.3554(3) -0.1882(3) 0.40481(14) 0.0877(9) Uani 1 1 d .
H62A H 0.4443 -0.1555 0.4345 0.132 Uiso 1 1 calc R
H62B H 0.3629 -0.2793 0.3889 0.132 Uiso 1 1 calc R
H62C H 0.2953 -0.1838 0.4384 0.132 Uiso 1 1 calc R
C63 C 0.2929(3) 0.0400(3) 0.35418(19) 0.1045(10) Uani 1 1 d .
H63A H 0.3842 0.0725 0.3782 0.157 Uiso 1 1 calc R
H63B H 0.2414 0.0471 0.3925 0.157 Uiso 1 1 calc R
H63C H 0.2495 0.0924 0.3071 0.157 Uiso 1 1 calc R

loop_
_atom_site_aniso_label
_atom_site_aniso_U_11
_atom_site_aniso_U_22
_atom_site_aniso_U_33
_atom_site_aniso_U_23
_atom_site_aniso_U_13
_atom_site_aniso_U_12
O1 0.0416(7) 0.0511(8) 0.0753(9) -0.0038(7) 0.0145(6) -0.0081(6)
C2 0.0388(9) 0.0429(9) 0.0465(9) -0.0053(8) 0.0157(7) -0.0002(7)
C21 0.0410(9) 0.0366(9) 0.0442(9) -0.0030(7) 0.0156(7) 0.0019(7)
C22 0.0433(9) 0.0442(10) 0.0614(11) 0.0109(9) 0.0112(8) -0.0011(8)
C23 0.0421(10) 0.0512(12) 0.0678(12) 0.0064(10) 0.0063(9) -0.0026(8)
C24 0.0526(11) 0.0512(11) 0.0442(10) -0.0009(8) 0.0151(8) 0.0112(8)
C25 0.0611(12) 0.0621(13) 0.0646(12) 0.0248(10) 0.0291(10) 0.0132(10)
C26 0.0477(10) 0.0537(11) 0.0677(12) 0.0133(10) 0.0270(9) 0.0037(9)
C27 0.0672(13) 0.0743(15) 0.0526(12) 0.0107(11) 0.0073(10) 0.0158(11)
N3 0.0365(7) 0.0484(9) 0.0507(8) 0.0064(7) 0.0121(6) 0.0046(6)
C4 0.0370(8) 0.0448(9) 0.0407(8) -0.0034(7) 0.0102(7) -0.0004(7)
C41 0.0350(8) 0.0411(9) 0.0439(9) -0.0026(7) 0.0121(7) 0.0002(7)
C42 0.0410(9) 0.0510(11) 0.0434(9) -0.0013(8) 0.0116(7) 0.0002(8)
C43 0.0598(12) 0.0528(11) 0.0526(10) -0.0011(9) 0.0275(9) 0.0017(9)
C44 0.0483(10) 0.0569(12) 0.0790(14) -0.0012(10) 0.0343(10) 0.0015(9)
C45 0.0335(9) 0.0735(14) 0.0723(13) -0.0030(11) 0.0126(9) -0.0012(9)
C46 0.0386(9) 0.0641(12) 0.0483(10) -0.0073(9) 0.0082(8) -0.0029(8)
N5 0.0417(8) 0.0557(9) 0.0454(8) 0.0044(7) 0.0183(6) 0.0121(7)
C6 0.0536(11) 0.0723(14) 0.0561(11) 0.0121(10) 0.0298(9) 0.0207(10)
C61 0.0531(13) 0.134(3) 0.0930(18) 0.0360(18) 0.0347(13) 0.0041(15)
C62 0.0838(17) 0.127(2) 0.0660(15) 0.0331(15) 0.0438(13) 0.0355(16)
C63 0.146(3) 0.090(2) 0.108(2) -0.0093(18) 0.085(2) 0.0270(19)

loop_
_atom_type_symbol
_atom_type_description
_atom_type_scat_dispersion_real
_atom_type_scat_dispersion_imag
_atom_type_scat_source
C C 0.0181 0.0091 'International Tables Vol C Tables 4.2.6.8 and 6.1.1.4'
H H 0.0000 0.0000 'International Tables Vol C Tables 4.2.6.8 and 6.1.1.4'
N N 0.0311 0.0180 'International Tables Vol C Tables 4.2.6.8 and 6.1.1.4'
O O 0.0492 0.0322 'International Tables Vol C Tables 4.2.6.8 and 6.1.1.4'

loop_
_geom_angle_atom_site_label_1
_geom_angle_atom_site_label_2
_geom_angle_atom_site_label_3
_geom_angle
O1 C2 N3 125.60(16)
O1 C2 C21 119.26(16)
N3 C2 C21 115.01(14)
C22 C21 C26 118.03(16)
C22 C21 C2 122.83(16)
C26 C21 C2 119.15(15)
C23 C22 C21 120.84(18)
C22 C23 C24 121.47(18)
C23 C24 C25 117.54(17)
C23 C24 C27 121.89(19)
C25 C24 C27 120.57(18)
C24 C25 C26 121.37(18)
C25 C26 C21 120.76(18)
C4 N3 C2 121.52(15)
N3 C4 N5 120.61(15)
N3 C4 C41 124.22(16)
N5 C4 C41 115.02(15)
C46 C41 C42 118.88(16)
C46 C41 C4 120.26(15)
C42 C41 C4 120.86(15)
C43 C42 C41 120.53(17)
C44 C43 C42 119.97(18)
C45 C44 C43 119.88(18)
C44 C45 C46 120.42(18)
C45 C46 C41 120.30(18)
C4 N5 C6 126.57(15)
N5 C6 C63 109.54(19)
N5 C6 C61 110.18(18)
C63 C6 C61 112.5(2)
N5 C6 C62 106.07(16)
C63 C6 C62 109.9(2)
C61 C6 C62 108.5(2)

loop_
_geom_bond_atom_site_label_1
_geom_bond_atom_site_label_2
_geom_bond_distance
O1 C2 1.236(2)
C2 N3 1.355(2)
C2 C21 1.494(2)
C21 C22 1.382(2)
C21 C26 1.384(2)
C22 C23 1.380(2)
C23 C24 1.381(3)
C24 C25 1.382(3)
C24 C27 1.506(3)
C25 C26 1.383(3)
N3 C4 1.314(2)
C4 N5 1.325(2)
C4 C41 1.496(2)
C41 C46 1.385(2)
C41 C42 1.392(2)
C42 C43 1.386(2)
C43 C44 1.378(3)
C44 C45 1.377(3)
C45 C46 1.385(3)
N5 C6 1.485(2)
C6 C63 1.507(3)
C6 C61 1.515(3)
C6 C62 1.526(3)

loop_
_geom_torsion_atom_site_label_1
_geom_torsion_atom_site_label_2
_geom_torsion_atom_site_label_3
_geom_torsion_atom_site_label_4
_geom_torsion
O1 C2 C21 C22 -173.46(18)
N3 C2 C21 C22 2.6(2)
O1 C2 C21 C26 6.4(3)
N3 C2 C21 C26 -177.56(16)
C26 C21 C22 C23 0.9(3)
C2 C21 C22 C23 -179.27(17)
C21 C22 C23 C24 -0.1(3)
C22 C23 C24 C25 -0.5(3)
C22 C23 C24 C27 179.51(19)
C23 C24 C25 C26 0.5(3)
C27 C24 C25 C26 -179.57(19)
C24 C25 C26 C21 0.3(3)
C22 C21 C26 C25 -0.9(3)
C2 C21 C26 C25 179.20(18)
O1 C2 N3 C4 -20.5(3)
C21 C2 N3 C4 163.72(15)
C2 N3 C4 N5 151.60(17)
C2 N3 C4 C41 -33.0(3)
N3 C4 C41 C46 138.89(19)
N5 C4 C41 C46 -45.5(2)
N3 C4 C41 C42 -41.2(3)
N5 C4 C41 C42 134.45(18)
C46 C41 C42 C43 0.2(3)
C4 C41 C42 C43 -179.75(17)
C41 C42 C43 C44 -0.7(3)
C42 C43 C44 C45 0.5(3)
C43 C44 C45 C46 0.3(3)
C44 C45 C46 C41 -0.8(3)
C42 C41 C46 C45 0.6(3)
C4 C41 C46 C45 -179.48(18)
N3 C4 N5 C6 -13.4(3)
C41 C4 N5 C6 170.79(17)
C4 N5 C6 C63 -53.2(3)
C4 N5 C6 C61 71.0(3)
C4 N5 C6 C62 -171.8(2)

loop_
_cod_related_entry_id
_cod_related_entry_database
_cod_related_entry_code
1 ChemSpider 9154503
